data_1570290
loop_
_publ_author_name
'Beckmann, J. Louis'
'Krieft, Jonas'
'Vishnevskiy, Yury V.'
'Neumann, Beate'
'Stammler, Hans-Georg'
'Mitzel, Norbert W.'

_publ_section_title
;
 Poly-pnictogen bonding: trapping halide ions by a tetradentate
 antimony(iii) Lewis acid.
;
_journal_issue 46
_journal_name_full 'Chemical science'
_journal_page_first 13551
_journal_page_last 13559
_journal_paper_doi 10.1039/d3sc04594c
_journal_volume 14
_journal_year 2023
_chemical_formula_moiety 'C52 H16 F40 Sb4, Br, C16 H36 N, C6 H6'
_chemical_formula_sum 'C74 H58 Br F40 N Sb4'
_chemical_formula_weight 2288.12
_space_group_crystal_system monoclinic
_space_group_IT_number 14
_space_group_name_Hall '-P 2yn'
_space_group_name_H-M_alt 'P 1 21/n 1'
_atom_sites_solution_hydrogens geom
_atom_sites_solution_primary dual
_audit_creation_date 2023-01-16
_audit_creation_method
;
Olex2 1.5-alpha
(compiled 2022.11.02 svn.ra8b101fa for OlexSys, GUI svn.r6635)
;
_audit_update_record
;
2023-07-24 deposited with the CCDC.	2023-11-06 downloaded from the CCDC.
;
_cell_angle_alpha 90
_cell_angle_beta 103.584(2)
_cell_angle_gamma 90
_cell_formula_units_Z 4
_cell_length_a 15.9954(5)
_cell_length_b 19.9387(5)
_cell_length_c 26.1599(6)
_cell_measurement_reflns_used 54520
_cell_measurement_temperature 100.0(1)
_cell_measurement_theta_max 34.1090
_cell_measurement_theta_min 2.6440
_cell_volume 8109.7(4)
_computing_cell_refinement 'CrysAlisPro 1.171.42.72a (Rigaku OD, 2022)'
_computing_data_collection 'CrysAlisPro 1.171.42.72a (Rigaku OD, 2022)'
_computing_data_reduction 'CrysAlisPro 1.171.42.72a (Rigaku OD, 2022)'
_computing_molecular_graphics 'Olex2 1.5-alpha (Dolomanov et al., 2009)'
_computing_publication_material 'Olex2 1.5-alpha (Dolomanov et al., 2009)'
_computing_structure_refinement 'SHELXL 2018/3 (Sheldrick, 2015)'
_computing_structure_solution 'SHELXT 2018/2 (Sheldrick, 2018)'
_diffrn_ambient_temperature 100.0(1)
_diffrn_detector_area_resol_mean 5.3114
_diffrn_detector_type Atlas
_diffrn_measured_fraction_theta_full 0.999
_diffrn_measured_fraction_theta_max 0.999
_diffrn_measurement_details
;
List of Runs (angles in degrees, time in seconds):

  # Type    Start    End  Width  t~exp~   \w     \q     \k     \f   Frames
#--------------------------------------------------------------------------
  1  \w    -15.00  11.00   1.00   18.00    --  -28.13 -99.00 101.12   26
  2  \w    -94.00 -37.00   1.00   18.00    --  -28.13 144.00  93.04   57
  3  \w    -87.00 -30.00   1.00   18.00    --  -28.13 132.00 -38.25   57
  4  \w    -15.00  12.00   1.00   18.00    --  -28.13-101.00   1.77   27
  5  \w    -61.00  49.00   1.00   18.00    --  -28.13  19.00-120.00  110
  6  \w      3.00  97.00   1.00   18.00    --   28.13  57.00   0.00   94
  7  \w    -43.00  49.00   1.00   18.00    --   28.13 -38.00 -30.00   92
  8  \w      0.00  97.00   1.00   18.00    --   28.13  67.00-124.15   97
  9  \w      6.00  82.00   1.00   18.00    --   28.13-125.00 -39.28   76
 10  \w    -40.00  53.00   1.00   18.00    --   28.13 -57.00  90.00   93
 11  \w      7.00  99.00   1.00   18.00    --   28.13  38.00  90.00   92
 12  \w      7.00  99.00   1.00   18.00    --   28.13  38.00 150.00   92
 13  \w    -14.00  13.00   1.00   18.00    --  -28.13-103.00  59.20   27
 14  \w    -58.00  21.00   1.00   18.00    --  -28.13  77.00 -90.00   79
 15  \w    -16.00  10.00   1.00   18.00    --  -28.13 -98.00-133.25   26
 16  \w    -53.00  40.00   1.00   18.00    --  -28.13  57.00 120.00   93
 17  \w    -15.00  11.00   1.00   18.00    --  -28.13 -99.00 -58.58   26
 18  \w    -94.00 -37.00   1.00   18.00    --  -28.13 144.00  45.11   57
 19  \w   -113.00 -58.00   1.00   18.00    --  -28.13 178.00-180.00   55
 20  \w      7.00  99.00   1.00   18.00    --   28.13  38.00 -90.00   92
 21  \w     39.00 112.00   1.00   18.00    --   28.13 178.00   0.00   73
;
_diffrn_measurement_device 'four-circle diffractometer'
_diffrn_measurement_device_type 'SuperNova, Dual, Cu at home/near, Atlas'
_diffrn_measurement_method '\w scans'
_diffrn_radiation_type MoK\a
_diffrn_radiation_wavelength 0.71073
_diffrn_reflns_av_R_equivalents 0.0832
_diffrn_reflns_av_unetI/netI 0.0355
_diffrn_reflns_Laue_measured_fraction_full 0.999
_diffrn_reflns_Laue_measured_fraction_max 0.999
_diffrn_reflns_limit_h_max 22
_diffrn_reflns_limit_h_min -22
_diffrn_reflns_limit_k_max 28
_diffrn_reflns_limit_k_min -28
_diffrn_reflns_limit_l_max 36
_diffrn_reflns_limit_l_min -36
_diffrn_reflns_number 314023
_diffrn_reflns_point_group_measured_fraction_full 0.999
_diffrn_reflns_point_group_measured_fraction_max 0.999
_diffrn_reflns_theta_full 25.242
_diffrn_reflns_theta_max 30.034
_diffrn_reflns_theta_min 2.452
_exptl_absorpt_coefficient_mu 1.946
_exptl_absorpt_correction_T_max 1.000
_exptl_absorpt_correction_T_min 0.516
_exptl_absorpt_correction_type gaussian
_exptl_absorpt_process_details
;
CrysAlisPro 1.171.42.72a (Rigaku Oxford Diffraction, 2022)
Numerical absorption correction based on gaussian integration over
a multifaceted crystal model
Empirical absorption correction using spherical harmonics,
implemented in SCALE3 ABSPACK scaling algorithm.
;
_exptl_crystal_colour 'clear colourless'
_exptl_crystal_colour_lustre clear
_exptl_crystal_colour_primary colourless
_exptl_crystal_density_diffrn 1.874
_exptl_crystal_description plate
_exptl_crystal_F_000 4432
_exptl_crystal_size_max 0.31
_exptl_crystal_size_mid 0.18
_exptl_crystal_size_min 0.12
_refine_diff_density_max 3.802
_refine_diff_density_min -1.145
_refine_diff_density_rms 0.164
_refine_ls_extinction_method none
_refine_ls_goodness_of_fit_ref 1.059
_refine_ls_hydrogen_treatment constr
_refine_ls_matrix_type full
_refine_ls_number_parameters 1085
_refine_ls_number_reflns 23701
_refine_ls_number_restraints 0
_refine_ls_restrained_S_all 1.059
_refine_ls_R_factor_all 0.0793
_refine_ls_R_factor_gt 0.0539
_refine_ls_shift/su_max 0.003
_refine_ls_shift/su_mean 0.000
_refine_ls_structure_factor_coef Fsqd
_refine_ls_weighting_details 'w=1/[\s^2^(Fo^2^)+(0.0589P)^2^+42.7570P] where P=(Fo^2^+2Fc^2^)/3'
_refine_ls_weighting_scheme calc
_refine_ls_wR_factor_gt 0.1284
_refine_ls_wR_factor_ref 0.1455
_reflns_Friedel_coverage 0.000
_reflns_number_gt 17906
_reflns_number_total 23701
_reflns_threshold_expression 'I > 2\s(I)'
_cod_data_source_file d3sc04594c3.cif
_cod_data_source_block 2xTBABr
_cod_depositor_comments 'Adding full bibliography for 1570287--1570290.cif.'
_cod_database_code 1570290
_shelx_shelxl_version_number 2018/3
_shelx_space_group_comment
;
The symmetry employed for this shelxl refinement is uniquely defined
by the following loop, which should always be used as a source of
symmetry information in preference to the above space-group names.
They are only intended as comments.
;
_shelx_estimated_absorpt_t_max 0.800
_shelx_estimated_absorpt_t_min 0.584
_olex2_refinement_description
;
1. Fixed Uiso
 At 1.2 times of:
  All C(H) groups, All C(H,H) groups
 At 1.5 times of:
  All C(H,H,H) groups
2.a Ternary CH refined with riding coordinates:
 C3(H3), C10(H10), C17(H17), C24(H24)
2.b Secondary CH2 refined with riding coordinates:
 C53(H53A,H53B), C54(H54A,H54B), C55(H55A,H55B), C57(H57A,H57B), C58(H58A,
 H58B), C59(H59A,H59B), C61(H61A,H61B), C62(H62A,H62B), C63(H63A,H63B),
 C65(H65A,H65B), C66(H66A,H66B), C67(H67A,H67B)
2.c Aromatic/amide H refined with riding coordinates:
 C6(H6), C7(H7), C8(H8), C12(H12), C13(H13), C14(H14), C20(H20), C21(H21),
 C22(H22), C26(H26), C27(H27), C28(H28), C69(H69), C70(H70), C71(H71), C72(H72),
  C73(H73), C74(H74)
2.d Idealised Me refined as rotating group:
 C56(H56A,H56B,H56C), C60(H60A,H60B,H60C), C64(H64A,H64B,H64C), C68(H68A,H68B,
 H68C)
;
_olex2_submission_special_instructions 'No special instructions were received'
_oxdiff_exptl_absorpt_empirical_details
;
Empirical correction (ABSPACK) includes:
- Absorption correction using spherical harmonics
- Frame scaling
;

loop_
_space_group_symop_operation_xyz
'x, y, z'
'-x+1/2, y+1/2, -z+1/2'
'-x, -y, -z'
'x-1/2, -y-1/2, z-1/2'

loop_
_atom_site_label
_atom_site_type_symbol
_atom_site_fract_x
_atom_site_fract_y
_atom_site_fract_z
_atom_site_U_iso_or_equiv
_atom_site_adp_type
_atom_site_occupancy
_atom_site_site_symmetry_order
_atom_site_calc_flag
_atom_site_refinement_flags_posn
_atom_site_refinement_flags_adp
_atom_site_refinement_flags_occupancy
_atom_site_disorder_assembly
_atom_site_disorder_group
Sb1 Sb 0.46306(2) 0.67658(2) 0.58479(2) 0.02368(7) Uani 1 1 d . . . . .
Sb2 Sb 0.53702(2) 0.94279(2) 0.61106(2) 0.02382(7) Uani 1 1 d . . . . .
Sb3 Sb 0.19887(2) 0.66333(2) 0.53221(2) 0.02791(8) Uani 1 1 d . . . . .
Sb4 Sb 0.28347(2) 0.96094(2) 0.55510(2) 0.02467(7) Uani 1 1 d . . . . .
F1 F 0.6107(2) 0.58368(17) 0.57622(13) 0.0405(7) Uani 1 1 d . . . . .
F2 F 0.4880(2) 0.53279(17) 0.56650(14) 0.0439(8) Uani 1 1 d . . . . .
F3 F 0.5037(2) 0.53031(17) 0.67099(15) 0.0455(8) Uani 1 1 d . . . . .
F4 F 0.6217(2) 0.58663(17) 0.68450(13) 0.0423(8) Uani 1 1 d . . . . .
F5 F 0.6141(2) 0.48928(17) 0.64848(14) 0.0453(8) Uani 1 1 d . . . . .
F6 F 0.65145(18) 0.70034(15) 0.63509(12) 0.0318(6) Uani 1 1 d . . . . .
F7 F 0.57728(19) 0.79175(14) 0.63127(12) 0.0311(6) Uani 1 1 d . . . . .
F8 F 0.6958(2) 0.78614(19) 0.56993(14) 0.0447(8) Uani 1 1 d . . . . .
F9 F 0.5651(3) 0.8001(2) 0.52701(15) 0.0564(10) Uani 1 1 d . . . . .
F10 F 0.6266(3) 0.7050(2) 0.52636(14) 0.0555(10) Uani 1 1 d . . . . .
F11 F 0.71436(19) 0.88988(17) 0.64443(13) 0.0384(7) Uani 1 1 d . . . . .
F12 F 0.7145(2) 0.99917(17) 0.64959(15) 0.0441(8) Uani 1 1 d . . . . .
F13 F 0.6565(2) 0.9882(2) 0.74092(13) 0.0505(9) Uani 1 1 d . . . . .
F14 F 0.7765(2) 0.9389(2) 0.74159(15) 0.0551(10) Uani 1 1 d . . . . .
F15 F 0.6611(2) 0.8802(2) 0.73394(14) 0.0497(9) Uani 1 1 d . . . . .
F16 F 0.4436(2) 1.07020(16) 0.61916(12) 0.0355(7) Uani 1 1 d . . . . .
F17 F 0.5753(2) 1.08110(16) 0.66350(12) 0.0383(7) Uani 1 1 d . . . . .
F18 F 0.6259(2) 1.0801(2) 0.56882(16) 0.0535(10) Uani 1 1 d . . . . .
F19 F 0.4928(2) 1.07407(18) 0.52825(13) 0.0448(8) Uani 1 1 d . . . . .
F20 F 0.5381(3) 1.15882(17) 0.57746(16) 0.0550(10) Uani 1 1 d . . . . .
F21 F 0.0432(2) 0.5962(2) 0.55970(15) 0.0543(10) Uani 1 1 d . . . . .
F22 F 0.0445(2) 0.5880(2) 0.47663(15) 0.0521(9) Uani 1 1 d . . . . .
F23 F -0.0845(2) 0.6633(2) 0.49490(16) 0.0544(10) Uani 1 1 d . . . . .
F24 F 0.0085(2) 0.7212(2) 0.46504(13) 0.0481(9) Uani 1 1 d . . . . .
F25 F 0.0044(2) 0.7276(2) 0.54710(15) 0.0535(9) Uani 1 1 d . . . . .
F26 F 0.3191(2) 0.56066(18) 0.59096(12) 0.0406(7) Uani 1 1 d . . . . .
F27 F 0.1889(3) 0.5240(2) 0.5799(2) 0.0682(13) Uani 1 1 d . . . . .
F28 F 0.3141(4) 0.5402(3) 0.48932(19) 0.097(2) Uani 1 1 d . . . . .
F29 F 0.1842(4) 0.5063(3) 0.4748(3) 0.117(3) Uani 1 1 d . . . . .
F30 F 0.2824(4) 0.4522(3) 0.5288(3) 0.107(2) Uani 1 1 d . . . . .
F31 F 0.0613(2) 0.92355(19) 0.53835(14) 0.0451(8) Uani 1 1 d . . . . .
F32 F 0.1353(3) 0.8316(2) 0.53964(19) 0.0656(13) Uani 1 1 d . . . . .
F33 F 0.2045(3) 0.8820(2) 0.46167(15) 0.0607(11) Uani 1 1 d . . . . .
F34 F 0.0425(2) 0.8634(2) 0.46839(15) 0.0558(10) Uani 1 1 d . . . . .
F35 F 0.1351(3) 0.9728(2) 0.46262(14) 0.0601(11) Uani 1 1 d . . . . .
F36 F 0.2451(2) 1.08770(16) 0.60390(13) 0.0432(8) Uani 1 1 d . . . . .
F37 F 0.1284(2) 1.05786(15) 0.54796(13) 0.0363(7) Uani 1 1 d . . . . .
F38 F 0.2086(3) 1.0945(3) 0.46826(16) 0.0716(13) Uani 1 1 d . . . . .
F39 F 0.3168(3) 1.1261(2) 0.5274(2) 0.0740(15) Uani 1 1 d . . . . .
F40 F 0.1939(3) 1.1717(2) 0.5207(2) 0.0725(14) Uani 1 1 d . . . . .
C1 C 0.4302(3) 0.6857(2) 0.75831(17) 0.0195(8) Uani 1 1 d . . . . .
C2 C 0.3962(2) 0.7416(2) 0.77834(16) 0.0187(8) Uani 1 1 d . . . . .
C3 C 0.3682(3) 0.8045(2) 0.74673(16) 0.0182(7) Uani 1 1 d . . . . .
H3 H 0.395318 0.805154 0.715983 0.022 Uiso 1 1 calc R U . . .
C4 C 0.4001(3) 0.8644(2) 0.78133(16) 0.0180(7) Uani 1 1 d . . . . .
C5 C 0.4409(3) 0.9196(2) 0.76505(17) 0.0213(8) Uani 1 1 d . . . . .
C6 C 0.4672(3) 0.9735(2) 0.79987(19) 0.0263(9) Uani 1 1 d . . . . .
H6 H 0.494158 1.011430 0.788721 0.032 Uiso 1 1 calc R U . . .
C7 C 0.4541(3) 0.9715(2) 0.84985(19) 0.0274(9) Uani 1 1 d . . . . .
H7 H 0.472032 1.008083 0.873134 0.033 Uiso 1 1 calc R U . . .
C8 C 0.4149(3) 0.9165(2) 0.86640(17) 0.0241(9) Uani 1 1 d . . . . .
H8 H 0.406166 0.915366 0.901077 0.029 Uiso 1 1 calc R U . . .
C9 C 0.3883(3) 0.8632(2) 0.83266(16) 0.0200(8) Uani 1 1 d . . . . .
C10 C 0.3462(3) 0.8016(2) 0.84926(16) 0.0187(8) Uani 1 1 d . . . . .
H10 H 0.359488 0.800171 0.888552 0.022 Uiso 1 1 calc R U . . .
C11 C 0.3851(2) 0.7400(2) 0.82991(17) 0.0188(8) Uani 1 1 d . . . . .
C12 C 0.4086(3) 0.6840(2) 0.86125(17) 0.0215(8) Uani 1 1 d . . . . .
H12 H 0.401678 0.683674 0.896334 0.026 Uiso 1 1 calc R U . . .
C13 C 0.4424(3) 0.6282(2) 0.84140(19) 0.0254(9) Uani 1 1 d . . . . .
H13 H 0.458087 0.589575 0.862796 0.030 Uiso 1 1 calc R U . . .
C14 C 0.4530(3) 0.6289(2) 0.79103(18) 0.0243(9) Uani 1 1 d . . . . .
H14 H 0.476048 0.590523 0.777763 0.029 Uiso 1 1 calc R U . . .
C15 C 0.1948(3) 0.6899(2) 0.70902(17) 0.0212(8) Uani 1 1 d . . . . .
C16 C 0.2218(3) 0.7454(2) 0.74206(17) 0.0206(8) Uani 1 1 d . . . . .
C17 C 0.2639(3) 0.8065(2) 0.72502(16) 0.0187(8) Uani 1 1 d . . . . .
H17 H 0.250065 0.807967 0.685714 0.022 Uiso 1 1 calc R U . . .
C18 C 0.2277(3) 0.8683(2) 0.74484(17) 0.0206(8) Uani 1 1 d . . . . .
C19 C 0.2108(3) 0.9284(2) 0.71560(17) 0.0206(8) Uani 1 1 d . . . . .
C20 C 0.1816(3) 0.9849(2) 0.73767(18) 0.0239(9) Uani 1 1 d . . . . .
H20 H 0.170575 1.025190 0.717909 0.029 Uiso 1 1 calc R U . . .
C21 C 0.1686(3) 0.9826(2) 0.78812(19) 0.0266(9) Uani 1 1 d . . . . .
H21 H 0.148122 1.021186 0.802693 0.032 Uiso 1 1 calc R U . . .
C22 C 0.1856(3) 0.9238(2) 0.81755(18) 0.0250(9) Uani 1 1 d . . . . .
H22 H 0.177068 0.922313 0.852261 0.030 Uiso 1 1 calc R U . . .
C23 C 0.2152(3) 0.8671(2) 0.79607(16) 0.0199(8) Uani 1 1 d . . . . .
C24 C 0.2433(3) 0.8040(2) 0.82749(16) 0.0202(8) Uani 1 1 d . . . . .
H24 H 0.216291 0.803664 0.858305 0.024 Uiso 1 1 calc R U . . .
C25 C 0.2110(3) 0.7438(2) 0.79368(16) 0.0205(8) Uani 1 1 d . . . . .
C26 C 0.1760(3) 0.6881(2) 0.81236(19) 0.0249(9) Uani 1 1 d . . . . .
H26 H 0.169123 0.687692 0.847452 0.030 Uiso 1 1 calc R U . . .
C27 C 0.1508(3) 0.6324(2) 0.77998(18) 0.0259(9) Uani 1 1 d . . . . .
H27 H 0.127314 0.594118 0.793094 0.031 Uiso 1 1 calc R U . . .
C28 C 0.1600(3) 0.6334(2) 0.72903(19) 0.0255(9) Uani 1 1 d . . . . .
H28 H 0.142785 0.595521 0.707038 0.031 Uiso 1 1 calc R U . . .
C29 C 0.4425(3) 0.6848(2) 0.70571(18) 0.0219(8) Uani 1 1 d . . . . .
C30 C 0.4541(3) 0.6827(2) 0.66219(19) 0.0239(9) Uani 1 1 d . . . . .
C31 C 0.4596(3) 0.9238(2) 0.71416(18) 0.0225(8) Uani 1 1 d . . . . .
C32 C 0.4816(3) 0.9313(2) 0.67377(19) 0.0271(9) Uani 1 1 d . . . . .
C33 C 0.2019(3) 0.6881(2) 0.65559(18) 0.0244(9) Uani 1 1 d . . . . .
C34 C 0.2027(3) 0.6817(3) 0.6103(2) 0.0312(10) Uani 1 1 d . . . . .
C35 C 0.2268(3) 0.9326(2) 0.66398(17) 0.0216(8) Uani 1 1 d . . . . .
C36 C 0.2404(3) 0.9379(2) 0.62115(17) 0.0237(9) Uani 1 1 d . . . . .
C37 C 0.5402(3) 0.5779(2) 0.5977(2) 0.0284(10) Uani 1 1 d . . . . .
C38 C 0.5705(4) 0.5467(3) 0.6510(2) 0.0345(11) Uani 1 1 d . . . . .
C39 C 0.6192(4) 0.7572(3) 0.5557(2) 0.0345(11) Uani 1 1 d . . . . .
C40 C 0.5856(3) 0.7353(2) 0.60331(18) 0.0267(9) Uani 1 1 d . . . . .
C41 C 0.6730(3) 0.9428(2) 0.6605(2) 0.0290(10) Uani 1 1 d . . . . .
C42 C 0.6907(4) 0.9374(3) 0.7203(2) 0.0413(13) Uani 1 1 d . . . . .
C43 C 0.5258(3) 1.0547(2) 0.6185(2) 0.0271(9) Uani 1 1 d . . . . .
C44 C 0.5461(4) 1.0932(3) 0.5730(2) 0.0372(12) Uani 1 1 d . . . . .
C45 C 0.0611(3) 0.6303(3) 0.5187(2) 0.0356(11) Uani 1 1 d . . . . .
C46 C -0.0031(4) 0.6865(3) 0.5064(2) 0.0398(13) Uani 1 1 d . . . . .
C47 C 0.2413(4) 0.5567(3) 0.5556(2) 0.0409(13) Uani 1 1 d . . . . .
C48 C 0.2566(6) 0.5129(4) 0.5109(4) 0.073(3) Uani 1 1 d . . . . .
C49 C 0.1739(4) 0.9194(3) 0.4950(2) 0.0417(13) Uani 1 1 d . . . . .
C50 C 0.1033(4) 0.8847(3) 0.5106(3) 0.0480(15) Uani 1 1 d . . . . .
C51 C 0.2147(3) 1.0604(3) 0.5545(2) 0.0316(10) Uani 1 1 d . . . . .
C52 C 0.2324(4) 1.1149(3) 0.5174(3) 0.0463(14) Uani 1 1 d . . . . .
Br1 Br 0.36478(4) 0.81412(3) 0.56870(2) 0.03657(12) Uani 1 1 d . . . . .
N1 N -0.0955(3) 0.7620(2) 0.73108(18) 0.0303(9) Uani 1 1 d . . . . .
C53 C -0.0915(3) 0.8247(3) 0.6991(2) 0.0312(10) Uani 1 1 d . . . . .
H53A H -0.108924 0.863410 0.717927 0.037 Uiso 1 1 calc R U . . .
H53B H -0.134193 0.820379 0.665075 0.037 Uiso 1 1 calc R U . . .
C54 C -0.0038(3) 0.8401(3) 0.6880(2) 0.0380(12) Uani 1 1 d . . . . .
H54A H 0.036563 0.855479 0.720606 0.046 Uiso 1 1 calc R U . . .
H54B H 0.020237 0.798984 0.675663 0.046 Uiso 1 1 calc R U . . .
C55 C -0.0144(4) 0.8945(4) 0.6460(2) 0.061(2) Uani 1 1 d . . . . .
H55A H 0.042314 0.903434 0.638301 0.073 Uiso 1 1 calc R U . . .
H55B H -0.053141 0.877617 0.613273 0.073 Uiso 1 1 calc R U . . .
C56 C -0.0501(5) 0.9594(4) 0.6613(4) 0.074(3) Uani 1 1 d . . . . .
H56A H -0.045485 0.994293 0.635783 0.112 Uiso 1 1 calc R U . . .
H56B H -0.017473 0.972916 0.696372 0.112 Uiso 1 1 calc R U . . .
H56C H -0.110702 0.953166 0.661876 0.112 Uiso 1 1 calc R U . . .
C57 C -0.0304(3) 0.7649(3) 0.7837(2) 0.0355(12) Uani 1 1 d . . . . .
H57A H 0.027882 0.766315 0.776930 0.043 Uiso 1 1 calc R U . . .
H57B H -0.034867 0.722752 0.802905 0.043 Uiso 1 1 calc R U . . .
C58 C -0.0388(3) 0.8233(3) 0.8195(2) 0.0342(11) Uani 1 1 d . . . . .
H58A H -0.098194 0.825493 0.824456 0.041 Uiso 1 1 calc R U . . .
H58B H -0.026357 0.865968 0.803343 0.041 Uiso 1 1 calc R U . . .
C59 C 0.0249(3) 0.8137(3) 0.8729(2) 0.0371(12) Uani 1 1 d . . . . .
H59A H 0.007451 0.774002 0.890571 0.045 Uiso 1 1 calc R U . . .
H59B H 0.082785 0.804719 0.866946 0.045 Uiso 1 1 calc R U . . .
C60 C 0.0298(4) 0.8737(3) 0.9085(2) 0.0451(14) Uani 1 1 d . . . . .
H60A H 0.045507 0.913520 0.890793 0.068 Uiso 1 1 calc R U . . .
H60B H 0.073411 0.865798 0.941107 0.068 Uiso 1 1 calc R U . . .
H60C H -0.026223 0.880912 0.916646 0.068 Uiso 1 1 calc R U . . .
C61 C -0.1866(3) 0.7578(2) 0.7389(2) 0.0284(10) Uani 1 1 d . . . . .
H61A H -0.197472 0.798249 0.758373 0.034 Uiso 1 1 calc R U . . .
H61B H -0.227138 0.759002 0.703952 0.034 Uiso 1 1 calc R U . . .
C62 C -0.2066(3) 0.6967(3) 0.7680(3) 0.0380(12) Uani 1 1 d . . . . .
H62A H -0.163920 0.692877 0.802090 0.046 Uiso 1 1 calc R U . . .
H62B H -0.202173 0.655989 0.747158 0.046 Uiso 1 1 calc R U . . .
C63 C -0.2969(3) 0.7012(3) 0.7778(2) 0.0306(10) Uani 1 1 d . . . . .
H63A H -0.301683 0.742198 0.798280 0.037 Uiso 1 1 calc R U . . .
H63B H -0.339760 0.704313 0.743734 0.037 Uiso 1 1 calc R U . . .
C64 C -0.3159(4) 0.6398(3) 0.8078(2) 0.0372(12) Uani 1 1 d . . . . .
H64A H -0.312331 0.599377 0.787117 0.056 Uiso 1 1 calc R U . . .
H64B H -0.373774 0.643613 0.813959 0.056 Uiso 1 1 calc R U . . .
H64C H -0.273644 0.636990 0.841579 0.056 Uiso 1 1 calc R U . . .
C65 C -0.0745(3) 0.6999(3) 0.7026(2) 0.0371(12) Uani 1 1 d . . . . .
H65A H -0.085777 0.659737 0.722272 0.045 Uiso 1 1 calc R U . . .
H65B H -0.012278 0.700346 0.703529 0.045 Uiso 1 1 calc R U . . .
C66 C -0.1248(4) 0.6928(3) 0.6451(2) 0.0416(13) Uani 1 1 d . . . . .
H66A H -0.186591 0.701689 0.642477 0.050 Uiso 1 1 calc R U . . .
H66B H -0.103663 0.726128 0.623077 0.050 Uiso 1 1 calc R U . . .
C67 C -0.1138(4) 0.6223(3) 0.6251(3) 0.0482(15) Uani 1 1 d . . . . .
H67A H -0.129538 0.622720 0.586163 0.058 Uiso 1 1 calc R U . . .
H67B H -0.052398 0.609449 0.636375 0.058 Uiso 1 1 calc R U . . .
C68 C -0.1661(5) 0.5714(4) 0.6440(3) 0.0572(18) Uani 1 1 d . . . . .
H68A H -0.158509 0.527892 0.628276 0.086 Uiso 1 1 calc R U . . .
H68B H -0.226836 0.584403 0.633891 0.086 Uiso 1 1 calc R U . . .
H68C H -0.147739 0.568112 0.682374 0.086 Uiso 1 1 calc R U . . .
C69 C 0.1713(6) 0.6335(4) 0.3695(4) 0.067(2) Uani 1 1 d . . . . .
H69 H 0.143653 0.594331 0.352864 0.080 Uiso 1 1 calc R U . . .
C70 C 0.1226(4) 0.6879(3) 0.3763(3) 0.0444(14) Uani 1 1 d . . . . .
H70 H 0.061796 0.686758 0.364233 0.053 Uiso 1 1 calc R U . . .
C71 C 0.1629(3) 0.7442(3) 0.4009(2) 0.0336(11) Uani 1 1 d . . . . .
H71 H 0.129330 0.781695 0.406265 0.040 Uiso 1 1 calc R U . . .
C72 C 0.2513(4) 0.7470(3) 0.4179(2) 0.0351(11) Uani 1 1 d . . . . .
H72 H 0.278729 0.786425 0.434163 0.042 Uiso 1 1 calc R U . . .
C73 C 0.2991(4) 0.6920(4) 0.4109(3) 0.0480(15) Uani 1 1 d . . . . .
H73 H 0.359942 0.693026 0.423046 0.058 Uiso 1 1 calc R U . . .
C74 C 0.2593(6) 0.6347(4) 0.3862(4) 0.068(2) Uani 1 1 d . . . . .
H74 H 0.292495 0.596959 0.381027 0.082 Uiso 1 1 calc R U . . .

loop_
_atom_site_aniso_label
_atom_site_aniso_U_11
_atom_site_aniso_U_22
_atom_site_aniso_U_33
_atom_site_aniso_U_23
_atom_site_aniso_U_13
_atom_site_aniso_U_12
Sb1 0.02296(15) 0.02223(14) 0.02454(14) -0.00424(11) 0.00296(11) 0.00140(11)
Sb2 0.02448(15) 0.02266(14) 0.02444(14) -0.00080(11) 0.00597(11) -0.00066(11)
Sb3 0.02480(15) 0.03605(18) 0.02140(14) 0.00093(12) 0.00247(11) -0.00493(13)
Sb4 0.02356(15) 0.02672(15) 0.02400(14) 0.00092(11) 0.00612(11) 0.00263(11)
F1 0.0380(18) 0.0403(18) 0.0463(18) -0.0044(14) 0.0164(14) 0.0078(14)
F2 0.0438(19) 0.0309(17) 0.052(2) -0.0106(14) 0.0001(15) 0.0016(14)
F3 0.045(2) 0.0367(18) 0.058(2) 0.0049(15) 0.0195(17) 0.0020(15)
F4 0.0456(19) 0.0377(18) 0.0390(17) -0.0019(14) 0.0009(14) 0.0030(15)
F5 0.045(2) 0.0334(17) 0.055(2) -0.0002(15) 0.0066(16) 0.0135(15)
F6 0.0238(14) 0.0352(16) 0.0350(15) 0.0009(12) 0.0040(11) 0.0033(12)
F7 0.0290(15) 0.0251(14) 0.0398(16) -0.0051(12) 0.0092(12) -0.0025(11)
F8 0.0401(19) 0.050(2) 0.049(2) 0.0011(16) 0.0207(15) -0.0131(16)
F9 0.052(2) 0.071(3) 0.047(2) 0.0266(19) 0.0127(17) 0.010(2)
F10 0.084(3) 0.049(2) 0.044(2) -0.0151(16) 0.035(2) -0.015(2)
F11 0.0267(15) 0.0403(18) 0.0480(18) -0.0064(14) 0.0084(13) 0.0074(13)
F12 0.0304(16) 0.0339(17) 0.065(2) 0.0054(16) 0.0055(15) -0.0039(13)
F13 0.042(2) 0.063(2) 0.0402(18) -0.0180(17) -0.0020(15) 0.0185(17)
F14 0.0327(18) 0.073(3) 0.049(2) -0.0132(19) -0.0108(15) 0.0164(18)
F15 0.047(2) 0.059(2) 0.0425(19) 0.0168(17) 0.0081(16) 0.0190(18)
F16 0.0307(15) 0.0334(16) 0.0418(17) -0.0015(13) 0.0074(13) 0.0096(12)
F17 0.0415(18) 0.0312(16) 0.0368(16) -0.0083(13) -0.0016(13) -0.0012(13)
F18 0.044(2) 0.056(2) 0.066(2) 0.0218(19) 0.0249(18) 0.0026(17)
F19 0.058(2) 0.0422(19) 0.0318(16) 0.0072(14) 0.0056(15) 0.0049(16)
F20 0.080(3) 0.0244(17) 0.061(2) 0.0084(15) 0.018(2) -0.0018(17)
F21 0.0389(19) 0.068(3) 0.053(2) 0.0284(19) 0.0050(16) -0.0112(18)
F22 0.0387(19) 0.056(2) 0.053(2) -0.0154(18) -0.0058(16) -0.0069(17)
F23 0.0286(17) 0.072(3) 0.059(2) 0.012(2) 0.0025(16) -0.0027(17)
F24 0.0394(19) 0.063(2) 0.0401(18) 0.0231(17) 0.0060(15) 0.0093(17)
F25 0.044(2) 0.063(3) 0.053(2) -0.0090(19) 0.0113(17) 0.0099(18)
F26 0.0368(17) 0.0461(19) 0.0332(16) 0.0054(14) -0.0032(13) 0.0062(14)
F27 0.049(2) 0.042(2) 0.112(4) 0.027(2) 0.018(2) -0.0052(18)
F28 0.110(5) 0.127(5) 0.053(3) -0.004(3) 0.018(3) 0.066(4)
F29 0.107(4) 0.092(4) 0.113(4) -0.063(4) -0.051(4) 0.039(3)
F30 0.128(5) 0.051(3) 0.113(4) -0.024(3) -0.031(4) 0.037(3)
F31 0.0342(17) 0.056(2) 0.0458(19) -0.0057(16) 0.0101(15) -0.0059(15)
F32 0.056(2) 0.040(2) 0.083(3) 0.011(2) -0.020(2) -0.0080(18)
F33 0.057(2) 0.077(3) 0.051(2) -0.039(2) 0.0173(18) -0.010(2)
F34 0.045(2) 0.060(2) 0.053(2) -0.0150(18) -0.0076(17) -0.0144(18)
F35 0.081(3) 0.052(2) 0.0367(19) 0.0081(16) -0.0065(19) 0.000(2)
F36 0.054(2) 0.0270(16) 0.0437(18) -0.0072(13) 0.0021(15) -0.0013(14)
F37 0.0282(15) 0.0292(15) 0.0514(19) 0.0002(13) 0.0094(13) 0.0066(12)
F38 0.095(4) 0.077(3) 0.042(2) 0.026(2) 0.014(2) 0.000(3)
F39 0.040(2) 0.071(3) 0.110(4) 0.052(3) 0.014(2) -0.005(2)
F40 0.075(3) 0.035(2) 0.111(4) 0.030(2) 0.028(3) 0.014(2)
C1 0.0112(17) 0.0196(19) 0.026(2) -0.0014(15) 0.0010(15) -0.0002(14)
C2 0.0107(17) 0.0202(19) 0.0237(19) 0.0005(15) 0.0011(14) 0.0006(14)
C3 0.0156(18) 0.0165(18) 0.0226(19) -0.0001(14) 0.0049(15) 0.0004(14)
C4 0.0148(18) 0.0174(18) 0.0214(18) 0.0008(14) 0.0036(14) 0.0036(14)
C5 0.0177(19) 0.0195(19) 0.026(2) -0.0003(16) 0.0047(16) 0.0024(15)
C6 0.028(2) 0.016(2) 0.035(2) -0.0024(17) 0.0092(19) -0.0031(17)
C7 0.029(2) 0.021(2) 0.031(2) -0.0072(17) 0.0052(18) -0.0016(17)
C8 0.026(2) 0.024(2) 0.023(2) -0.0044(16) 0.0058(17) 0.0037(17)
C9 0.0167(19) 0.021(2) 0.0219(19) -0.0007(15) 0.0033(15) 0.0027(15)
C10 0.0169(18) 0.0204(19) 0.0186(18) 0.0004(14) 0.0037(14) 0.0016(15)
C11 0.0106(17) 0.0187(19) 0.026(2) -0.0013(15) 0.0014(14) -0.0001(14)
C12 0.020(2) 0.020(2) 0.0230(19) 0.0013(15) 0.0014(16) -0.0011(15)
C13 0.023(2) 0.019(2) 0.032(2) 0.0049(17) 0.0033(17) 0.0011(16)
C14 0.023(2) 0.019(2) 0.030(2) -0.0024(16) 0.0048(17) 0.0014(16)
C15 0.0147(18) 0.023(2) 0.024(2) 0.0017(16) 0.0000(15) 0.0011(15)
C16 0.0144(18) 0.021(2) 0.024(2) 0.0030(15) -0.0001(15) 0.0009(15)
C17 0.0162(18) 0.0185(19) 0.0202(18) 0.0003(14) 0.0021(14) 0.0025(14)
C18 0.0140(18) 0.024(2) 0.0232(19) -0.0017(16) 0.0023(15) 0.0035(15)
C19 0.0159(18) 0.023(2) 0.0227(19) -0.0006(15) 0.0032(15) 0.0019(15)
C20 0.025(2) 0.018(2) 0.028(2) 0.0037(16) 0.0046(17) 0.0081(16)
C21 0.023(2) 0.025(2) 0.031(2) -0.0002(18) 0.0055(18) 0.0097(17)
C22 0.022(2) 0.030(2) 0.023(2) -0.0014(17) 0.0041(16) 0.0056(17)
C23 0.0137(18) 0.022(2) 0.0228(19) 0.0016(15) 0.0012(15) 0.0032(15)
C24 0.0160(18) 0.025(2) 0.0195(18) 0.0007(15) 0.0040(15) 0.0022(15)
C25 0.0154(18) 0.021(2) 0.0226(19) 0.0034(15) 0.0000(15) 0.0030(15)
C26 0.0166(19) 0.028(2) 0.029(2) 0.0065(18) 0.0035(16) 0.0023(16)
C27 0.019(2) 0.028(2) 0.030(2) 0.0038(18) 0.0056(17) -0.0033(17)
C28 0.018(2) 0.025(2) 0.032(2) -0.0006(17) 0.0023(17) -0.0061(16)
C29 0.0144(18) 0.0148(18) 0.035(2) -0.0033(16) 0.0019(16) 0.0012(14)
C30 0.019(2) 0.020(2) 0.032(2) -0.0044(17) 0.0052(17) -0.0005(16)
C31 0.0180(19) 0.0184(19) 0.031(2) -0.0013(16) 0.0049(16) -0.0013(15)
C32 0.027(2) 0.024(2) 0.031(2) 0.0012(18) 0.0079(18) -0.0025(18)
C33 0.022(2) 0.021(2) 0.027(2) -0.0010(16) -0.0002(17) -0.0019(16)
C34 0.031(3) 0.029(2) 0.030(2) -0.0021(19) 0.0008(19) -0.0063(19)
C35 0.0180(19) 0.0187(19) 0.026(2) 0.0022(15) 0.0008(16) 0.0022(15)
C36 0.023(2) 0.021(2) 0.025(2) 0.0008(16) 0.0009(16) 0.0011(16)
C37 0.023(2) 0.024(2) 0.038(2) -0.0078(19) 0.0048(19) 0.0032(17)
C38 0.036(3) 0.030(3) 0.040(3) -0.001(2) 0.012(2) 0.007(2)
C39 0.036(3) 0.034(3) 0.035(3) 0.002(2) 0.011(2) -0.004(2)
C40 0.026(2) 0.030(2) 0.025(2) -0.0020(17) 0.0061(17) 0.0028(18)
C41 0.023(2) 0.027(2) 0.038(3) -0.0029(19) 0.0081(19) 0.0012(18)
C42 0.032(3) 0.047(3) 0.040(3) -0.004(2) -0.001(2) 0.014(2)
C43 0.025(2) 0.021(2) 0.035(2) -0.0003(18) 0.0055(18) -0.0006(17)
C44 0.044(3) 0.026(2) 0.042(3) 0.002(2) 0.010(2) 0.002(2)
C45 0.029(3) 0.043(3) 0.032(2) 0.002(2) 0.002(2) -0.003(2)
C46 0.031(3) 0.057(4) 0.029(3) 0.006(2) 0.004(2) 0.004(2)
C47 0.039(3) 0.039(3) 0.042(3) -0.001(2) 0.003(2) -0.003(2)
C48 0.073(6) 0.060(5) 0.066(5) -0.025(4) -0.022(4) 0.034(4)
C49 0.034(3) 0.055(4) 0.034(3) -0.017(3) 0.003(2) 0.002(3)
C50 0.047(4) 0.040(3) 0.053(4) -0.006(3) 0.004(3) -0.003(3)
C51 0.032(3) 0.025(2) 0.037(3) 0.0029(19) 0.009(2) 0.0034(19)
C52 0.043(3) 0.042(3) 0.054(4) 0.018(3) 0.012(3) 0.005(3)
Br1 0.0345(3) 0.0266(2) 0.0458(3) -0.0036(2) 0.0037(2) 0.0030(2)
N1 0.0156(18) 0.031(2) 0.044(2) 0.0068(18) 0.0071(16) 0.0052(15)
C53 0.019(2) 0.033(3) 0.040(3) 0.006(2) 0.0025(19) -0.0033(18)
C54 0.021(2) 0.050(3) 0.043(3) 0.005(2) 0.008(2) -0.005(2)
C55 0.039(3) 0.102(6) 0.036(3) 0.021(3) -0.002(3) -0.037(4)
C56 0.063(5) 0.055(5) 0.087(6) 0.034(4) -0.018(4) -0.030(4)
C57 0.018(2) 0.039(3) 0.047(3) 0.011(2) 0.003(2) 0.0046(19)
C58 0.023(2) 0.036(3) 0.043(3) 0.006(2) 0.005(2) 0.003(2)
C59 0.027(3) 0.033(3) 0.049(3) 0.011(2) 0.003(2) -0.002(2)
C60 0.035(3) 0.050(4) 0.047(3) 0.012(3) 0.003(2) -0.008(3)
C61 0.015(2) 0.025(2) 0.045(3) 0.0033(19) 0.0068(18) 0.0032(16)
C62 0.029(3) 0.026(2) 0.063(4) 0.008(2) 0.019(2) 0.004(2)
C63 0.024(2) 0.033(3) 0.035(2) -0.003(2) 0.0076(19) 0.0001(19)
C64 0.032(3) 0.038(3) 0.042(3) -0.001(2) 0.009(2) -0.008(2)
C65 0.023(2) 0.032(3) 0.057(3) 0.000(2) 0.012(2) 0.008(2)
C66 0.032(3) 0.042(3) 0.050(3) -0.003(3) 0.010(2) 0.010(2)
C67 0.048(4) 0.042(3) 0.058(4) -0.003(3) 0.021(3) 0.010(3)
C68 0.054(4) 0.048(4) 0.070(5) 0.000(3) 0.016(4) 0.009(3)
C69 0.072(5) 0.047(4) 0.088(6) -0.017(4) 0.031(4) -0.028(4)
C70 0.032(3) 0.052(4) 0.052(3) -0.002(3) 0.016(3) -0.013(3)
C71 0.034(3) 0.038(3) 0.032(2) 0.002(2) 0.012(2) 0.002(2)
C72 0.035(3) 0.043(3) 0.030(2) -0.003(2) 0.011(2) -0.006(2)
C73 0.030(3) 0.065(4) 0.054(4) 0.008(3) 0.018(3) 0.011(3)
C74 0.071(5) 0.041(4) 0.106(7) 0.004(4) 0.046(5) 0.015(4)

loop_
_atom_type_symbol
_atom_type_description
_atom_type_scat_dispersion_real
_atom_type_scat_dispersion_imag
_atom_type_scat_source
C C 0.0033 0.0016 'International Tables Vol C Tables 4.2.6.8 and 6.1.1.4'
H H 0.0000 0.0000 'International Tables Vol C Tables 4.2.6.8 and 6.1.1.4'
Br Br -0.2901 2.4595 'International Tables Vol C Tables 4.2.6.8 and 6.1.1.4'
F F 0.0171 0.0103 'International Tables Vol C Tables 4.2.6.8 and 6.1.1.4'
N N 0.0061 0.0033 'International Tables Vol C Tables 4.2.6.8 and 6.1.1.4'
Sb Sb -0.5866 1.5461 'International Tables Vol C Tables 4.2.6.8 and 6.1.1.4'

loop_
_exptl_crystal_face_index_h
_exptl_crystal_face_index_k
_exptl_crystal_face_index_l
_exptl_crystal_face_perp_dist
0 0 -1 0.0660
7 27 -2 0.1109
1 0 -1 0.0466
9 -4 -36 0.0450
1 0 0 0.0749
1 -1 -1 0.1256
1 -1 1 0.1305
-1 0 1 0.0685
0 -1 -1 0.1125
0 1 1 0.1114
0 -1 0 0.1665
1 1 -1 0.1017
-1 -1 1 0.1116
0 0 1 0.0660

loop_
_geom_angle_atom_site_label_1
_geom_angle_atom_site_label_2
_geom_angle_atom_site_label_3
_geom_angle
_geom_angle_site_symmetry_1
_geom_angle_site_symmetry_3
_geom_angle_publ_flag
C30 Sb1 C37 93.69(18) . . ?
C30 Sb1 C40 90.91(17) . . ?
C40 Sb1 C37 90.20(17) . . ?
C32 Sb2 C41 94.66(19) . . ?
C32 Sb2 C43 89.05(19) . . ?
C43 Sb2 C41 92.07(18) . . ?
C34 Sb3 C45 90.4(2) . . ?
C34 Sb3 C47 87.8(2) . . ?
C45 Sb3 C47 89.3(2) . . ?
C36 Sb4 C49 98.5(2) . . ?
C36 Sb4 C51 86.76(18) . . ?
C49 Sb4 C51 91.2(2) . . ?
C2 C1 C14 118.7(4) . . ?
C2 C1 C29 121.5(4) . . ?
C14 C1 C29 119.8(4) . . ?
C1 C2 C3 123.3(4) . . ?
C1 C2 C11 119.5(4) . . ?
C11 C2 C3 117.2(4) . . ?
C2 C3 H3 108.8 . . ?
C2 C3 C4 108.2(3) . . ?
C2 C3 C17 111.0(3) . . ?
C4 C3 H3 108.8 . . ?
C4 C3 C17 111.3(3) . . ?
C17 C3 H3 108.8 . . ?
C5 C4 C3 123.8(4) . . ?
C5 C4 C9 119.0(4) . . ?
C9 C4 C3 117.2(4) . . ?
C4 C5 C6 119.6(4) . . ?
C4 C5 C31 122.9(4) . . ?
C6 C5 C31 117.5(4) . . ?
C5 C6 H6 119.8 . . ?
C7 C6 C5 120.4(4) . . ?
C7 C6 H6 119.8 . . ?
C6 C7 H7 119.9 . . ?
C6 C7 C8 120.2(4) . . ?
C8 C7 H7 119.9 . . ?
C7 C8 H8 119.9 . . ?
C7 C8 C9 120.3(4) . . ?
C9 C8 H8 119.9 . . ?
C4 C9 C10 117.4(4) . . ?
C8 C9 C4 120.5(4) . . ?
C8 C9 C10 122.2(4) . . ?
C9 C10 H10 108.4 . . ?
C9 C10 C11 108.5(3) . . ?
C9 C10 C24 111.1(3) . . ?
C11 C10 H10 108.4 . . ?
C11 C10 C24 111.8(3) . . ?
C24 C10 H10 108.4 . . ?
C2 C11 C10 117.2(4) . . ?
C12 C11 C2 120.7(4) . . ?
C12 C11 C10 122.1(4) . . ?
C11 C12 H12 120.0 . . ?
C11 C12 C13 120.0(4) . . ?
C13 C12 H12 120.0 . . ?
C12 C13 H13 120.0 . . ?
C14 C13 C12 119.9(4) . . ?
C14 C13 H13 120.0 . . ?
C1 C14 H14 119.4 . . ?
C13 C14 C1 121.3(4) . . ?
C13 C14 H14 119.4 . . ?
C16 C15 C28 119.4(4) . . ?
C16 C15 C33 122.5(4) . . ?
C28 C15 C33 118.1(4) . . ?
C15 C16 C17 123.2(4) . . ?
C25 C16 C15 119.0(4) . . ?
C25 C16 C17 117.9(4) . . ?
C3 C17 H17 108.7 . . ?
C16 C17 C3 111.6(3) . . ?
C16 C17 H17 108.7 . . ?
C18 C17 C3 110.2(3) . . ?
C18 C17 C16 108.9(4) . . ?
C18 C17 H17 108.7 . . ?
C19 C18 C17 123.2(4) . . ?
C23 C18 C17 118.0(4) . . ?
C23 C18 C19 118.7(4) . . ?
C18 C19 C35 120.3(4) . . ?
C20 C19 C18 120.0(4) . . ?
C20 C19 C35 119.6(4) . . ?
C19 C20 H20 119.7 . . ?
C21 C20 C19 120.6(4) . . ?
C21 C20 H20 119.7 . . ?
C20 C21 H21 120.0 . . ?
C20 C21 C22 120.0(4) . . ?
C22 C21 H21 120.0 . . ?
C21 C22 H22 120.0 . . ?
C23 C22 C21 120.0(4) . . ?
C23 C22 H22 120.0 . . ?
C18 C23 C24 116.3(4) . . ?
C22 C23 C18 120.7(4) . . ?
C22 C23 C24 122.8(4) . . ?
C10 C24 H24 108.3 . . ?
C23 C24 C10 111.5(3) . . ?
C23 C24 H24 108.3 . . ?
C25 C24 C10 111.3(3) . . ?
C25 C24 C23 109.0(3) . . ?
C25 C24 H24 108.3 . . ?
C16 C25 C24 116.4(4) . . ?
C26 C25 C16 120.7(4) . . ?
C26 C25 C24 122.9(4) . . ?
C25 C26 H26 119.8 . . ?
C25 C26 C27 120.5(4) . . ?
C27 C26 H26 119.8 . . ?
C26 C27 H27 120.2 . . ?
C28 C27 C26 119.7(4) . . ?
C28 C27 H27 120.2 . . ?
C15 C28 H28 119.6 . . ?
C27 C28 C15 120.8(4) . . ?
C27 C28 H28 119.6 . . ?
C30 C29 C1 178.3(5) . . ?
C29 C30 Sb1 175.0(4) . . ?
C32 C31 C5 173.7(5) . . ?
C31 C32 Sb2 171.8(4) . . ?
C34 C33 C15 173.9(5) . . ?
C33 C34 Sb3 175.4(4) . . ?
C36 C35 C19 178.2(5) . . ?
C35 C36 Sb4 167.9(4) . . ?
F1 C37 Sb1 109.3(3) . . ?
F1 C37 C38 107.2(4) . . ?
F2 C37 Sb1 104.2(3) . . ?
F2 C37 F1 104.8(4) . . ?
F2 C37 C38 107.6(4) . . ?
C38 C37 Sb1 122.4(3) . . ?
F3 C38 F5 106.4(4) . . ?
F3 C38 C37 110.5(5) . . ?
F4 C38 F3 108.5(4) . . ?
F4 C38 F5 107.3(4) . . ?
F4 C38 C37 112.5(5) . . ?
F5 C38 C37 111.4(4) . . ?
F8 C39 C40 111.8(4) . . ?
F9 C39 F8 108.5(5) . . ?
F9 C39 C40 109.8(5) . . ?
F10 C39 F8 107.7(5) . . ?
F10 C39 F9 108.6(5) . . ?
F10 C39 C40 110.3(4) . . ?
F6 C40 Sb1 112.0(3) . . ?
F6 C40 C39 105.8(4) . . ?
F7 C40 Sb1 110.9(3) . . ?
F7 C40 F6 104.6(4) . . ?
F7 C40 C39 107.4(4) . . ?
C39 C40 Sb1 115.5(3) . . ?
F11 C41 Sb2 107.2(3) . . ?
F11 C41 F12 106.1(4) . . ?
F11 C41 C42 105.9(4) . . ?
F12 C41 Sb2 109.3(3) . . ?
F12 C41 C42 106.8(4) . . ?
C42 C41 Sb2 120.6(4) . . ?
F13 C42 F14 106.9(5) . . ?
F13 C42 C41 111.6(5) . . ?
F14 C42 C41 110.1(5) . . ?
F15 C42 F13 110.1(5) . . ?
F15 C42 F14 107.6(5) . . ?
F15 C42 C41 110.3(5) . . ?
F16 C43 Sb2 108.9(3) . . ?
F16 C43 F17 105.7(4) . . ?
F16 C43 C44 106.4(4) . . ?
F17 C43 Sb2 114.6(3) . . ?
F17 C43 C44 107.2(4) . . ?
C44 C43 Sb2 113.5(3) . . ?
F18 C44 F19 107.4(5) . . ?
F18 C44 C43 110.6(4) . . ?
F19 C44 C43 109.5(5) . . ?
F20 C44 F18 108.4(5) . . ?
F20 C44 F19 107.8(5) . . ?
F20 C44 C43 112.9(5) . . ?
F21 C45 Sb3 113.8(3) . . ?
F21 C45 F22 107.0(5) . . ?
F21 C45 C46 106.4(5) . . ?
F22 C45 Sb3 107.9(4) . . ?
F22 C45 C46 107.2(4) . . ?
C46 C45 Sb3 114.2(4) . . ?
F23 C46 C45 111.5(5) . . ?
F24 C46 F23 107.9(4) . . ?
F24 C46 C45 110.0(5) . . ?
F25 C46 F23 107.0(5) . . ?
F25 C46 F24 109.1(5) . . ?
F25 C46 C45 111.2(5) . . ?
F26 C47 Sb3 107.2(4) . . ?
F26 C47 C48 105.4(5) . . ?
F27 C47 Sb3 113.9(4) . . ?
F27 C47 F26 106.2(5) . . ?
F27 C47 C48 108.5(7) . . ?
C48 C47 Sb3 114.9(5) . . ?
F28 C48 F29 108.7(9) . . ?
F28 C48 F30 109.9(8) . . ?
F28 C48 C47 110.4(7) . . ?
F29 C48 F30 108.0(8) . . ?
F29 C48 C47 109.5(7) . . ?
F30 C48 C47 110.2(8) . . ?
F33 C49 Sb4 108.9(4) . . ?
F33 C49 F35 102.1(5) . . ?
F33 C49 C50 110.3(5) . . ?
F35 C49 Sb4 107.8(4) . . ?
F35 C49 C50 105.4(5) . . ?
C50 C49 Sb4 120.7(4) . . ?
F31 C50 F34 105.5(5) . . ?
F31 C50 C49 113.3(5) . . ?
F32 C50 F31 108.8(6) . . ?
F32 C50 F34 108.8(5) . . ?
F32 C50 C49 108.4(6) . . ?
F34 C50 C49 111.9(6) . . ?
F36 C51 Sb4 105.9(3) . . ?
F36 C51 C52 103.7(5) . . ?
F37 C51 Sb4 116.6(3) . . ?
F37 C51 F36 105.0(4) . . ?
F37 C51 C52 106.4(4) . . ?
C52 C51 Sb4 117.7(4) . . ?
F38 C52 F39 106.8(6) . . ?
F38 C52 C51 110.3(5) . . ?
F39 C52 C51 109.0(5) . . ?
F40 C52 F38 107.5(6) . . ?
F40 C52 F39 108.4(6) . . ?
F40 C52 C51 114.5(5) . . ?
C53 N1 C57 111.2(4) . . ?
C53 N1 C61 106.6(4) . . ?
C53 N1 C65 111.1(4) . . ?
C57 N1 C61 110.7(4) . . ?
C57 N1 C65 106.9(4) . . ?
C61 N1 C65 110.4(4) . . ?
N1 C53 H53A 108.4 . . ?
N1 C53 H53B 108.4 . . ?
N1 C53 C54 115.4(4) . . ?
H53A C53 H53B 107.5 . . ?
C54 C53 H53A 108.4 . . ?
C54 C53 H53B 108.4 . . ?
C53 C54 H54A 109.9 . . ?
C53 C54 H54B 109.9 . . ?
H54A C54 H54B 108.3 . . ?
C55 C54 C53 109.1(5) . . ?
C55 C54 H54A 109.9 . . ?
C55 C54 H54B 109.9 . . ?
C54 C55 H55A 108.8 . . ?
C54 C55 H55B 108.8 . . ?
H55A C55 H55B 107.7 . . ?
C56 C55 C54 113.8(6) . . ?
C56 C55 H55A 108.8 . . ?
C56 C55 H55B 108.8 . . ?
C55 C56 H56A 109.5 . . ?
C55 C56 H56B 109.5 . . ?
C55 C56 H56C 109.5 . . ?
H56A C56 H56B 109.5 . . ?
H56A C56 H56C 109.5 . . ?
H56B C56 H56C 109.5 . . ?
N1 C57 H57A 108.2 . . ?
N1 C57 H57B 108.2 . . ?
N1 C57 C58 116.5(4) . . ?
H57A C57 H57B 107.3 . . ?
C58 C57 H57A 108.2 . . ?
C58 C57 H57B 108.2 . . ?
C57 C58 H58A 109.8 . . ?
C57 C58 H58B 109.8 . . ?
C57 C58 C59 109.2(4) . . ?
H58A C58 H58B 108.3 . . ?
C59 C58 H58A 109.8 . . ?
C59 C58 H58B 109.8 . . ?
C58 C59 H59A 109.0 . . ?
C58 C59 H59B 109.0 . . ?
H59A C59 H59B 107.8 . . ?
C60 C59 C58 112.9(5) . . ?
C60 C59 H59A 109.0 . . ?
C60 C59 H59B 109.0 . . ?
C59 C60 H60A 109.5 . . ?
C59 C60 H60B 109.5 . . ?
C59 C60 H60C 109.5 . . ?
H60A C60 H60B 109.5 . . ?
H60A C60 H60C 109.5 . . ?
H60B C60 H60C 109.5 . . ?
N1 C61 H61A 108.3 . . ?
N1 C61 H61B 108.3 . . ?
H61A C61 H61B 107.4 . . ?
C62 C61 N1 115.8(4) . . ?
C62 C61 H61A 108.3 . . ?
C62 C61 H61B 108.3 . . ?
C61 C62 H62A 109.5 . . ?
C61 C62 H62B 109.5 . . ?
C61 C62 C63 110.9(4) . . ?
H62A C62 H62B 108.0 . . ?
C63 C62 H62A 109.5 . . ?
C63 C62 H62B 109.5 . . ?
C62 C63 H63A 109.6 . . ?
C62 C63 H63B 109.6 . . ?
H63A C63 H63B 108.1 . . ?
C64 C63 C62 110.4(4) . . ?
C64 C63 H63A 109.6 . . ?
C64 C63 H63B 109.6 . . ?
C63 C64 H64A 109.5 . . ?
C63 C64 H64B 109.5 . . ?
C63 C64 H64C 109.5 . . ?
H64A C64 H64B 109.5 . . ?
H64A C64 H64C 109.5 . . ?
H64B C64 H64C 109.5 . . ?
N1 C65 H65A 108.4 . . ?
N1 C65 H65B 108.4 . . ?
N1 C65 C66 115.4(4) . . ?
H65A C65 H65B 107.5 . . ?
C66 C65 H65A 108.4 . . ?
C66 C65 H65B 108.4 . . ?
C65 C66 H66A 109.6 . . ?
C65 C66 H66B 109.6 . . ?
H66A C66 H66B 108.1 . . ?
C67 C66 C65 110.1(5) . . ?
C67 C66 H66A 109.6 . . ?
C67 C66 H66B 109.6 . . ?
C66 C67 H67A 108.9 . . ?
C66 C67 H67B 108.9 . . ?
H67A C67 H67B 107.7 . . ?
C68 C67 C66 113.5(6) . . ?
C68 C67 H67A 108.9 . . ?
C68 C67 H67B 108.9 . . ?
C67 C68 H68A 109.5 . . ?
C67 C68 H68B 109.5 . . ?
C67 C68 H68C 109.5 . . ?
H68A C68 H68B 109.5 . . ?
H68A C68 H68C 109.5 . . ?
H68B C68 H68C 109.5 . . ?
C70 C69 H69 119.5 . . ?
C70 C69 C74 121.0(7) . . ?
C74 C69 H69 119.5 . . ?
C69 C70 H70 120.4 . . ?
C69 C70 C71 119.3(6) . . ?
C71 C70 H70 120.4 . . ?
C70 C71 H71 119.5 . . ?
C70 C71 C72 121.0(6) . . ?
C72 C71 H71 119.5 . . ?
C71 C72 H72 120.5 . . ?
C73 C72 C71 119.0(6) . . ?
C73 C72 H72 120.5 . . ?
C72 C73 H73 119.7 . . ?
C72 C73 C74 120.6(6) . . ?
C74 C73 H73 119.7 . . ?
C69 C74 C73 119.2(7) . . ?
C69 C74 H74 120.4 . . ?
C73 C74 H74 120.4 . . ?

loop_
_geom_bond_atom_site_label_1
_geom_bond_atom_site_label_2
_geom_bond_distance
_geom_bond_site_symmetry_2
_geom_bond_publ_flag
Sb1 C30 2.067(5) . ?
Sb1 C37 2.304(5) . ?
Sb1 C40 2.237(5) . ?
Sb2 C32 2.052(5) . ?
Sb2 C41 2.255(5) . ?
Sb2 C43 2.251(5) . ?
Sb3 C34 2.061(5) . ?
Sb3 C45 2.248(5) . ?
Sb3 C47 2.271(6) . ?
Sb4 C36 2.057(5) . ?
Sb4 C49 2.223(6) . ?
Sb4 C51 2.267(5) . ?
F1 C37 1.379(6) . ?
F2 C37 1.361(6) . ?
F3 C38 1.337(7) . ?
F4 C38 1.317(7) . ?
F5 C38 1.350(6) . ?
F6 C40 1.369(5) . ?
F7 C40 1.366(5) . ?
F8 C39 1.326(6) . ?
F9 C39 1.319(7) . ?
F10 C39 1.314(7) . ?
F11 C41 1.363(6) . ?
F12 C41 1.368(6) . ?
F13 C42 1.324(7) . ?
F14 C42 1.356(7) . ?
F15 C42 1.314(8) . ?
F16 C43 1.355(6) . ?
F17 C43 1.360(6) . ?
F18 C44 1.332(7) . ?
F19 C44 1.333(7) . ?
F20 C44 1.322(6) . ?
F21 C45 1.356(6) . ?
F22 C45 1.362(7) . ?
F23 C46 1.349(7) . ?
F24 C46 1.334(6) . ?
F25 C46 1.325(7) . ?
F26 C47 1.368(6) . ?
F27 C47 1.335(7) . ?
F28 C48 1.305(12) . ?
F29 C48 1.318(9) . ?
F30 C48 1.328(10) . ?
F31 C50 1.344(8) . ?
F32 C50 1.333(8) . ?
F33 C49 1.324(6) . ?
F34 C50 1.356(7) . ?
F35 C49 1.410(8) . ?
F36 C51 1.380(6) . ?
F37 C51 1.351(6) . ?
F38 C52 1.317(8) . ?
F39 C52 1.331(8) . ?
F40 C52 1.301(8) . ?
C1 C2 1.396(6) . ?
C1 C14 1.414(6) . ?
C1 C29 1.435(6) . ?
C2 C3 1.511(6) . ?
C2 C11 1.402(6) . ?
C3 H3 1.0000 . ?
C3 C4 1.514(6) . ?
C3 C17 1.631(6) . ?
C4 C5 1.396(6) . ?
C4 C9 1.400(6) . ?
C5 C6 1.407(6) . ?
C5 C31 1.433(6) . ?
C6 H6 0.9500 . ?
C6 C7 1.372(7) . ?
C7 H7 0.9500 . ?
C7 C8 1.382(7) . ?
C8 H8 0.9500 . ?
C8 C9 1.384(6) . ?
C9 C10 1.513(6) . ?
C10 H10 1.0000 . ?
C10 C11 1.515(6) . ?
C10 C24 1.612(6) . ?
C11 C12 1.385(6) . ?
C12 H12 0.9500 . ?
C12 C13 1.390(6) . ?
C13 H13 0.9500 . ?
C13 C14 1.368(7) . ?
C14 H14 0.9500 . ?
C15 C16 1.408(6) . ?
C15 C28 1.411(6) . ?
C15 C33 1.429(6) . ?
C16 C17 1.509(6) . ?
C16 C25 1.402(6) . ?
C17 H17 1.0000 . ?
C17 C18 1.504(6) . ?
C18 C19 1.414(6) . ?
C18 C23 1.401(6) . ?
C19 C20 1.395(6) . ?
C19 C35 1.435(6) . ?
C20 H20 0.9500 . ?
C20 C21 1.384(7) . ?
C21 H21 0.9500 . ?
C21 C22 1.395(7) . ?
C22 H22 0.9500 . ?
C22 C23 1.392(6) . ?
C23 C24 1.512(6) . ?
C24 H24 1.0000 . ?
C24 C25 1.509(6) . ?
C25 C26 1.383(6) . ?
C26 H26 0.9500 . ?
C26 C27 1.397(7) . ?
C27 H27 0.9500 . ?
C27 C28 1.375(7) . ?
C28 H28 0.9500 . ?
C29 C30 1.197(7) . ?
C31 C32 1.199(7) . ?
C33 C34 1.195(7) . ?
C35 C36 1.195(6) . ?
C37 C38 1.500(8) . ?
C39 C40 1.532(7) . ?
C41 C42 1.528(8) . ?
C43 C44 1.514(7) . ?
C45 C46 1.503(8) . ?
C47 C48 1.525(10) . ?
C49 C50 1.462(9) . ?
C51 C52 1.528(8) . ?
N1 C53 1.513(6) . ?
N1 C57 1.520(7) . ?
N1 C61 1.521(6) . ?
N1 C65 1.523(7) . ?
C53 H53A 0.9900 . ?
C53 H53B 0.9900 . ?
C53 C54 1.530(7) . ?
C54 H54A 0.9900 . ?
C54 H54B 0.9900 . ?
C54 C55 1.525(9) . ?
C55 H55A 0.9900 . ?
C55 H55B 0.9900 . ?
C55 C56 1.507(13) . ?
C56 H56A 0.9800 . ?
C56 H56B 0.9800 . ?
C56 H56C 0.9800 . ?
C57 H57A 0.9900 . ?
C57 H57B 0.9900 . ?
C57 C58 1.520(8) . ?
C58 H58A 0.9900 . ?
C58 H58B 0.9900 . ?
C58 C59 1.534(7) . ?
C59 H59A 0.9900 . ?
C59 H59B 0.9900 . ?
C59 C60 1.507(9) . ?
C60 H60A 0.9800 . ?
C60 H60B 0.9800 . ?
C60 H60C 0.9800 . ?
C61 H61A 0.9900 . ?
C61 H61B 0.9900 . ?
C61 C62 1.510(7) . ?
C62 H62A 0.9900 . ?
C62 H62B 0.9900 . ?
C62 C63 1.528(7) . ?
C63 H63A 0.9900 . ?
C63 H63B 0.9900 . ?
C63 C64 1.522(7) . ?
C64 H64A 0.9800 . ?
C64 H64B 0.9800 . ?
C64 H64C 0.9800 . ?
C65 H65A 0.9900 . ?
C65 H65B 0.9900 . ?
C65 C66 1.538(8) . ?
C66 H66A 0.9900 . ?
C66 H66B 0.9900 . ?
C66 C67 1.524(8) . ?
C67 H67A 0.9900 . ?
C67 H67B 0.9900 . ?
C67 C68 1.473(10) . ?
C68 H68A 0.9800 . ?
C68 H68B 0.9800 . ?
C68 H68C 0.9800 . ?
C69 H69 0.9500 . ?
C69 C70 1.371(11) . ?
C69 C74 1.373(12) . ?
C70 H70 0.9500 . ?
C70 C71 1.376(8) . ?
C71 H71 0.9500 . ?
C71 C72 1.381(8) . ?
C72 H72 0.9500 . ?
C72 C73 1.374(9) . ?
C73 H73 0.9500 . ?
C73 C74 1.390(11) . ?
C74 H74 0.9500 . ?

loop_
_geom_torsion_atom_site_label_1
_geom_torsion_atom_site_label_2
_geom_torsion_atom_site_label_3
_geom_torsion_atom_site_label_4
_geom_torsion
_geom_torsion_site_symmetry_1
_geom_torsion_site_symmetry_2
_geom_torsion_site_symmetry_3
_geom_torsion_site_symmetry_4
_geom_torsion_publ_flag
Sb1 C37 C38 F3 61.9(5) . . . . ?
Sb1 C37 C38 F4 -59.5(6) . . . . ?
Sb1 C37 C38 F5 180.0(3) . . . . ?
Sb2 C41 C42 F13 -60.9(6) . . . . ?
Sb2 C41 C42 F14 -179.5(4) . . . . ?
Sb2 C41 C42 F15 61.8(5) . . . . ?
Sb2 C43 C44 F18 -59.2(5) . . . . ?
Sb2 C43 C44 F19 58.9(5) . . . . ?
Sb2 C43 C44 F20 179.1(4) . . . . ?
Sb3 C45 C46 F23 175.4(3) . . . . ?
Sb3 C45 C46 F24 55.8(6) . . . . ?
Sb3 C45 C46 F25 -65.2(5) . . . . ?
Sb3 C47 C48 F28 57.4(7) . . . . ?
Sb3 C47 C48 F29 -62.4(10) . . . . ?
Sb3 C47 C48 F30 178.9(6) . . . . ?
Sb4 C49 C50 F31 60.5(7) . . . . ?
Sb4 C49 C50 F32 -60.4(7) . . . . ?
Sb4 C49 C50 F34 179.6(4) . . . . ?
Sb4 C51 C52 F38 61.5(6) . . . . ?
Sb4 C51 C52 F39 -55.5(7) . . . . ?
Sb4 C51 C52 F40 -177.1(5) . . . . ?
F1 C37 C38 F3 -170.7(4) . . . . ?
F1 C37 C38 F4 67.9(5) . . . . ?
F1 C37 C38 F5 -52.7(6) . . . . ?
F2 C37 C38 F3 -58.5(5) . . . . ?
F2 C37 C38 F4 -179.9(4) . . . . ?
F2 C37 C38 F5 59.6(6) . . . . ?
F8 C39 C40 Sb1 -174.1(3) . . . . ?
F8 C39 C40 F6 -49.6(6) . . . . ?
F8 C39 C40 F7 61.7(5) . . . . ?
F9 C39 C40 Sb1 65.4(5) . . . . ?
F9 C39 C40 F6 -170.1(4) . . . . ?
F9 C39 C40 F7 -58.8(5) . . . . ?
F10 C39 C40 Sb1 -54.2(5) . . . . ?
F10 C39 C40 F6 70.2(5) . . . . ?
F10 C39 C40 F7 -178.4(4) . . . . ?
F11 C41 C42 F13 177.3(5) . . . . ?
F11 C41 C42 F14 58.7(6) . . . . ?
F11 C41 C42 F15 -59.9(5) . . . . ?
F12 C41 C42 F13 64.4(6) . . . . ?
F12 C41 C42 F14 -54.1(6) . . . . ?
F12 C41 C42 F15 -172.8(4) . . . . ?
F16 C43 C44 F18 -179.0(4) . . . . ?
F16 C43 C44 F19 -60.8(5) . . . . ?
F16 C43 C44 F20 59.3(6) . . . . ?
F17 C43 C44 F18 68.3(5) . . . . ?
F17 C43 C44 F19 -173.5(4) . . . . ?
F17 C43 C44 F20 -53.4(6) . . . . ?
F21 C45 C46 F23 -58.2(6) . . . . ?
F21 C45 C46 F24 -177.8(5) . . . . ?
F21 C45 C46 F25 61.2(6) . . . . ?
F22 C45 C46 F23 56.0(6) . . . . ?
F22 C45 C46 F24 -63.7(6) . . . . ?
F22 C45 C46 F25 175.3(5) . . . . ?
F26 C47 C48 F28 -60.4(7) . . . . ?
F26 C47 C48 F29 179.9(8) . . . . ?
F26 C47 C48 F30 61.2(9) . . . . ?
F27 C47 C48 F28 -173.9(6) . . . . ?
F27 C47 C48 F29 66.4(9) . . . . ?
F27 C47 C48 F30 -52.3(9) . . . . ?
F33 C49 C50 F31 -171.1(5) . . . . ?
F33 C49 C50 F32 68.0(7) . . . . ?
F33 C49 C50 F34 -52.0(7) . . . . ?
F35 C49 C50 F31 -61.6(6) . . . . ?
F35 C49 C50 F32 177.4(5) . . . . ?
F35 C49 C50 F34 57.5(6) . . . . ?
F36 C51 C52 F38 178.1(5) . . . . ?
F36 C51 C52 F39 61.1(6) . . . . ?
F36 C51 C52 F40 -60.5(7) . . . . ?
F37 C51 C52 F38 -71.4(6) . . . . ?
F37 C51 C52 F39 171.6(5) . . . . ?
F37 C51 C52 F40 50.0(7) . . . . ?
C1 C2 C3 C4 -136.5(4) . . . . ?
C1 C2 C3 C17 101.0(4) . . . . ?
C1 C2 C11 C10 -178.8(4) . . . . ?
C1 C2 C11 C12 0.8(6) . . . . ?
C2 C1 C14 C13 -0.2(6) . . . . ?
C2 C3 C4 C5 133.9(4) . . . . ?
C2 C3 C4 C9 -45.4(5) . . . . ?
C2 C3 C17 C16 0.2(5) . . . . ?
C2 C3 C17 C18 121.3(4) . . . . ?
C2 C11 C12 C13 -1.0(6) . . . . ?
C3 C2 C11 C10 -0.1(5) . . . . ?
C3 C2 C11 C12 179.6(4) . . . . ?
C3 C4 C5 C6 179.0(4) . . . . ?
C3 C4 C5 C31 -2.4(6) . . . . ?
C3 C4 C9 C8 -179.2(4) . . . . ?
C3 C4 C9 C10 1.1(5) . . . . ?
C3 C17 C18 C19 95.1(5) . . . . ?
C3 C17 C18 C23 -80.8(5) . . . . ?
C4 C3 C17 C16 -120.4(4) . . . . ?
C4 C3 C17 C18 0.7(5) . . . . ?
C4 C5 C6 C7 1.0(7) . . . . ?
C4 C9 C10 C11 43.6(5) . . . . ?
C4 C9 C10 C24 -79.7(5) . . . . ?
C5 C4 C9 C8 1.5(6) . . . . ?
C5 C4 C9 C10 -178.2(4) . . . . ?
C5 C6 C7 C8 0.0(7) . . . . ?
C6 C7 C8 C9 -0.2(7) . . . . ?
C7 C8 C9 C4 -0.5(7) . . . . ?
C7 C8 C9 C10 179.1(4) . . . . ?
C8 C9 C10 C11 -136.1(4) . . . . ?
C8 C9 C10 C24 100.6(5) . . . . ?
C9 C4 C5 C6 -1.7(6) . . . . ?
C9 C4 C5 C31 176.8(4) . . . . ?
C9 C10 C11 C2 -44.2(5) . . . . ?
C9 C10 C11 C12 136.2(4) . . . . ?
C9 C10 C24 C23 0.0(5) . . . . ?
C9 C10 C24 C25 122.1(4) . . . . ?
C10 C11 C12 C13 178.7(4) . . . . ?
C10 C24 C25 C16 -78.4(4) . . . . ?
C10 C24 C25 C26 98.7(5) . . . . ?
C11 C2 C3 C4 44.8(5) . . . . ?
C11 C2 C3 C17 -77.6(4) . . . . ?
C11 C10 C24 C23 -121.3(4) . . . . ?
C11 C10 C24 C25 0.7(5) . . . . ?
C11 C12 C13 C14 0.5(7) . . . . ?
C12 C13 C14 C1 0.1(7) . . . . ?
C14 C1 C2 C3 -178.9(4) . . . . ?
C14 C1 C2 C11 -0.3(6) . . . . ?
C15 C16 C17 C3 -100.0(4) . . . . ?
C15 C16 C17 C18 138.1(4) . . . . ?
C15 C16 C25 C24 178.5(4) . . . . ?
C15 C16 C25 C26 1.3(6) . . . . ?
C16 C15 C28 C27 1.2(7) . . . . ?
C16 C17 C18 C19 -142.2(4) . . . . ?
C16 C17 C18 C23 41.9(5) . . . . ?
C16 C25 C26 C27 -0.1(6) . . . . ?
C17 C3 C4 C5 -103.9(4) . . . . ?
C17 C3 C4 C9 76.8(4) . . . . ?
C17 C16 C25 C24 -0.2(5) . . . . ?
C17 C16 C25 C26 -177.4(4) . . . . ?
C17 C18 C19 C20 -176.5(4) . . . . ?
C17 C18 C19 C35 1.1(6) . . . . ?
C17 C18 C23 C22 176.9(4) . . . . ?
C17 C18 C23 C24 2.5(6) . . . . ?
C18 C19 C20 C21 -0.2(7) . . . . ?
C18 C23 C24 C10 77.0(5) . . . . ?
C18 C23 C24 C25 -46.3(5) . . . . ?
C19 C18 C23 C22 0.9(6) . . . . ?
C19 C18 C23 C24 -173.6(4) . . . . ?
C19 C20 C21 C22 0.7(7) . . . . ?
C20 C21 C22 C23 -0.4(7) . . . . ?
C21 C22 C23 C18 -0.4(7) . . . . ?
C21 C22 C23 C24 173.7(4) . . . . ?
C22 C23 C24 C10 -97.3(5) . . . . ?
C22 C23 C24 C25 139.4(4) . . . . ?
C23 C18 C19 C20 -0.6(6) . . . . ?
C23 C18 C19 C35 177.0(4) . . . . ?
C23 C24 C25 C16 45.0(5) . . . . ?
C23 C24 C25 C26 -137.9(4) . . . . ?
C24 C10 C11 C2 78.7(4) . . . . ?
C24 C10 C11 C12 -100.9(4) . . . . ?
C24 C25 C26 C27 -177.0(4) . . . . ?
C25 C16 C17 C3 78.7(5) . . . . ?
C25 C16 C17 C18 -43.2(5) . . . . ?
C25 C26 C27 C28 -0.6(7) . . . . ?
C26 C27 C28 C15 0.0(7) . . . . ?
C28 C15 C16 C17 176.8(4) . . . . ?
C28 C15 C16 C25 -1.9(6) . . . . ?
C29 C1 C2 C3 1.1(6) . . . . ?
C29 C1 C2 C11 179.7(4) . . . . ?
C29 C1 C14 C13 179.8(4) . . . . ?
C31 C5 C6 C7 -177.6(4) . . . . ?
C33 C15 C16 C17 -2.7(6) . . . . ?
C33 C15 C16 C25 178.7(4) . . . . ?
C33 C15 C28 C27 -179.3(4) . . . . ?
C35 C19 C20 C21 -177.7(4) . . . . ?
N1 C53 C54 C55 167.5(5) . . . . ?
N1 C57 C58 C59 173.6(4) . . . . ?
N1 C61 C62 C63 174.9(5) . . . . ?
N1 C65 C66 C67 -167.2(5) . . . . ?
C53 N1 C57 C58 58.7(6) . . . . ?
C53 N1 C61 C62 177.3(5) . . . . ?
C53 N1 C65 C66 -50.3(6) . . . . ?
C53 C54 C55 C56 59.9(7) . . . . ?
C57 N1 C53 C54 57.4(6) . . . . ?
C57 N1 C61 C62 -61.7(6) . . . . ?
C57 N1 C65 C66 -171.7(5) . . . . ?
C57 C58 C59 C60 172.2(5) . . . . ?
C61 N1 C53 C54 178.1(5) . . . . ?
C61 N1 C57 C58 -59.5(6) . . . . ?
C61 N1 C65 C66 67.8(6) . . . . ?
C61 C62 C63 C64 -179.2(5) . . . . ?
C65 N1 C53 C54 -61.5(6) . . . . ?
C65 N1 C57 C58 -179.9(4) . . . . ?
C65 N1 C61 C62 56.5(6) . . . . ?
C65 C66 C67 C68 76.9(7) . . . . ?
C69 C70 C71 C72 1.1(9) . . . . ?
C70 C69 C74 C73 0.6(13) . . . . ?
C70 C71 C72 C73 -1.3(8) . . . . ?
C71 C72 C73 C74 1.2(9) . . . . ?
C72 C73 C74 C69 -0.8(12) . . . . ?
C74 C69 C70 C71 -0.7(12) . . . . ?
